data_4062620
loop_
_publ_author_name
'Knight, L.'
'Piers, W. E.'
'Fleurat-Lessard, P.'
'Parvez, M.'
'McDonald, R.'

_publ_section_title
;
\b-Diketiminato Scandium Chemistry: Synthesis, Characterization, and
Thermal Behavior of Primary Amido Alkyl Derivatives
;
_journal_name_full Organometallics
_journal_page_first 2087
_journal_page_last 2094
_journal_paper_doi 10.1021/om034345c
_journal_volume 23
_journal_year 2004
_chemical_formula_sum 'C50 H78 Cl N3 Sc'
_chemical_formula_weight 801.56
_space_group_IT_number 2
_symmetry_cell_setting triclinic
_symmetry_space_group_name_Hall '-P 1'
_symmetry_space_group_name_H-M 'P -1'
_cell_angle_alpha 77.8167(9)
_cell_angle_beta 73.7643(9)
_cell_angle_gamma 65.6747(9)
_cell_formula_units_Z 2
_cell_length_a 10.9568(5)
_cell_length_b 12.9352(6)
_cell_length_c 19.6028(9)
_cell_measurement_temperature 193(2)
_cell_volume 2416.02(19)
_diffrn_ambient_temperature 193(2)
_exptl_crystal_density_diffrn 1.102
_cod_depositor_comments
;
The following automatic conversions were performed:
'_symmetry_cell_setting' value 'Triclinic' changed to 'triclinic'
according to '/home/saulius/struct/CIF-dictionaries/cif_core.dic'
dictionary named 'cif_core.dic' version 2.4.1 from 2010-06-29.

Automatic conversion script
Id: cif_fix_enum 1527 2010-12-29 10:47:43Z saulius 
;
_cod_database_code 4062620

loop_
_symmetry_equiv_pos_as_xyz
'x, y, z'
'-x, -y, -z'

loop_
_atom_site_label
_atom_site_type_symbol
_atom_site_fract_x
_atom_site_fract_y
_atom_site_fract_z
_atom_site_U_iso_or_equiv
_atom_site_adp_type
_atom_site_occupancy
_atom_site_symmetry_multiplicity
_atom_site_calc_flag
_atom_site_refinement_flags
_atom_site_disorder_assembly
_atom_site_disorder_group
Sc Sc 0.19298(3) 0.40407(2) 0.284085(14) 0.02158(8) Uani 1 1 d . . .
Cl Cl -0.04364(4) 0.47463(4) 0.33878(2) 0.04254(12) Uani 1 1 d . . .
N1 N 0.29895(12) 0.28577(10) 0.35663(6) 0.0219(3) Uani 1 1 d . . .
N2 N 0.28999(13) 0.52002(10) 0.28382(6) 0.0242(3) Uani 1 1 d . . .
N3 N 0.27892(13) 0.31203(12) 0.20008(6) 0.0282(3) Uani 1 1 d . . .
H3N H 0.3482 0.2527 0.2129 0.034 Uiso 1 1 calc R . .
C1 C 0.31539(17) 0.52169(13) 0.34526(8) 0.0285(3) Uani 1 1 d . . .
C2 C 0.28723(17) 0.44454(14) 0.40628(8) 0.0307(4) Uani 1 1 d . . .
H2 H 0.2611 0.4754 0.4504 0.037 Uiso 1 1 calc R . .
C3 C 0.29025(15) 0.33448(13) 0.41431(8) 0.0250(3) Uani 1 1 d . . .
C4 C 0.3804(2) 0.59865(15) 0.36148(10) 0.0415(4) Uani 1 1 d . . .
C5 C 0.2815(3) 0.67028(19) 0.42315(12) 0.0620(6) Uani 1 1 d . . .
H5A H 0.1957 0.7208 0.4085 0.074 Uiso 1 1 calc R . .
H5B H 0.3243 0.7162 0.4343 0.074 Uiso 1 1 calc R . .
H5C H 0.2622 0.6191 0.4656 0.074 Uiso 1 1 calc R . .
C6 C 0.5140(2) 0.5164(2) 0.38569(13) 0.0585(6) Uani 1 1 d . . .
H6A H 0.5754 0.4691 0.3475 0.070 Uiso 1 1 calc R . .
H6B H 0.4919 0.4672 0.4287 0.070 Uiso 1 1 calc R . .
H6C H 0.5595 0.5606 0.3962 0.070 Uiso 1 1 calc R . .
C7 C 0.4204(2) 0.68140(17) 0.29928(11) 0.0483(5) Uani 1 1 d . . .
H7A H 0.4813 0.6389 0.2589 0.058 Uiso 1 1 calc R . .
H7B H 0.4679 0.7192 0.3147 0.058 Uiso 1 1 calc R . .
H7C H 0.3376 0.7389 0.2846 0.058 Uiso 1 1 calc R . .
C8 C 0.26444(18) 0.27795(14) 0.49299(8) 0.0322(4) Uani 1 1 d . . .
C9 C 0.1078(2) 0.32093(19) 0.51910(9) 0.0477(5) Uani 1 1 d . . .
H9A H 0.0696 0.4046 0.5145 0.057 Uiso 1 1 calc R . .
H9B H 0.0848 0.2914 0.5693 0.057 Uiso 1 1 calc R . .
H9C H 0.0690 0.2942 0.4902 0.057 Uiso 1 1 calc R . .
C10 C 0.3212(2) 0.14667(16) 0.50281(9) 0.0430(4) Uani 1 1 d . . .
H10A H 0.3021 0.1197 0.5538 0.052 Uiso 1 1 calc R . .
H10B H 0.4205 0.1173 0.4837 0.052 Uiso 1 1 calc R . .
H10C H 0.2770 0.1194 0.4773 0.052 Uiso 1 1 calc R . .
C11 C 0.3249(2) 0.31404(17) 0.54214(9) 0.0454(5) Uani 1 1 d . . .
H11A H 0.2902 0.3975 0.5386 0.054 Uiso 1 1 calc R . .
H11B H 0.4252 0.2838 0.5273 0.054 Uiso 1 1 calc R . .
H11C H 0.2976 0.2837 0.5917 0.054 Uiso 1 1 calc R . .
C12 C 0.36607(16) 0.16592(13) 0.34880(7) 0.0250(3) Uani 1 1 d . . .
C13 C 0.28901(18) 0.10056(14) 0.34960(8) 0.0312(4) Uani 1 1 d . . .
C14 C 0.3608(2) -0.01377(15) 0.33704(10) 0.0415(4) Uani 1 1 d . . .
H14 H 0.3110 -0.0593 0.3377 0.050 Uiso 1 1 calc R . .
C15 C 0.5022(2) -0.06231(15) 0.32365(11) 0.0456(5) Uani 1 1 d . . .
H15 H 0.5486 -0.1405 0.3159 0.055 Uiso 1 1 calc R . .
C16 C 0.57606(19) 0.00301(15) 0.32151(10) 0.0393(4) Uani 1 1 d . . .
H16 H 0.6734 -0.0309 0.3120 0.047 Uiso 1 1 calc R . .
C17 C 0.51078(17) 0.11790(13) 0.33302(8) 0.0295(3) Uani 1 1 d . . .
C18 C 0.7100(2) 0.17066(19) 0.25795(11) 0.0520(5) Uani 1 1 d . . .
H18A H 0.6693 0.1848 0.2167 0.062 Uiso 1 1 calc R . .
H18B H 0.7772 0.0921 0.2611 0.062 Uiso 1 1 calc R . .
H18C H 0.7558 0.2239 0.2523 0.062 Uiso 1 1 calc R . .
C19 C 0.59761(17) 0.18805(15) 0.32609(10) 0.0363(4) Uani 1 1 d . . .
H19 H 0.5357 0.2705 0.3235 0.044 Uiso 1 1 calc R . .
C20 C 0.6622(2) 0.1613(2) 0.39064(12) 0.0568(6) Uani 1 1 d . . .
H20A H 0.7194 0.2060 0.3833 0.068 Uiso 1 1 calc R . .
H20B H 0.7189 0.0797 0.3962 0.068 Uiso 1 1 calc R . .
H20C H 0.5896 0.1810 0.4338 0.068 Uiso 1 1 calc R . .
C21 C 0.0696(3) 0.0819(2) 0.42803(11) 0.0608(6) Uani 1 1 d . . .
H21A H 0.1054 0.0766 0.4697 0.073 Uiso 1 1 calc R . .
H21B H 0.0932 0.0050 0.4163 0.073 Uiso 1 1 calc R . .
H21C H -0.0304 0.1213 0.4389 0.073 Uiso 1 1 calc R . .
C22 C 0.13322(19) 0.14924(16) 0.36384(10) 0.0388(4) Uani 1 1 d . . .
H22 H 0.1003 0.2293 0.3754 0.047 Uiso 1 1 calc R . .
C23 C 0.0800(2) 0.15330(19) 0.29853(11) 0.0483(5) Uani 1 1 d . . .
H23A H 0.1209 0.1951 0.2572 0.058 Uiso 1 1 calc R . .
H23B H -0.0201 0.1920 0.3085 0.058 Uiso 1 1 calc R . .
H23C H 0.1052 0.0754 0.2881 0.058 Uiso 1 1 calc R . .
C24 C 0.30097(16) 0.59927(13) 0.21976(8) 0.0273(3) Uani 1 1 d . . .
C25 C 0.19232(17) 0.70651(14) 0.21492(9) 0.0338(4) Uani 1 1 d . . .
C26 C 0.20364(19) 0.78029(16) 0.15263(10) 0.0427(4) Uani 1 1 d . . .
H26 H 0.1321 0.8531 0.1486 0.051 Uiso 1 1 calc R . .
C27 C 0.3163(2) 0.75026(17) 0.09651(10) 0.0437(4) Uani 1 1 d . . .
H27 H 0.3234 0.8030 0.0552 0.052 Uiso 1 1 calc R . .
C28 C 0.41799(18) 0.64366(16) 0.10094(9) 0.0381(4) Uani 1 1 d . . .
H28 H 0.4939 0.6228 0.0616 0.046 Uiso 1 1 calc R . .
C29 C 0.41278(16) 0.56512(14) 0.16172(9) 0.0299(3) Uani 1 1 d . . .
C30 C 0.5589(2) 0.39136(18) 0.09641(10) 0.0446(4) Uani 1 1 d . . .
H30A H 0.6369 0.3184 0.0979 0.053 Uiso 1 1 calc R . .
H30B H 0.5806 0.4408 0.0535 0.053 Uiso 1 1 calc R . .
H30C H 0.4778 0.3779 0.0952 0.053 Uiso 1 1 calc R . .
C31 C 0.52965(16) 0.44921(15) 0.16298(9) 0.0332(4) Uani 1 1 d . . .
H31 H 0.5026 0.3996 0.2060 0.040 Uiso 1 1 calc R . .
C32 C 0.66061(19) 0.46024(18) 0.16839(12) 0.0464(5) Uani 1 1 d . . .
H32A H 0.7354 0.3850 0.1672 0.056 Uiso 1 1 calc R . .
H32B H 0.6446 0.4903 0.2133 0.056 Uiso 1 1 calc R . .
H32C H 0.6855 0.5124 0.1281 0.056 Uiso 1 1 calc R . .
C33 C -0.0632(2) 0.75585(18) 0.24973(12) 0.0501(5) Uani 1 1 d . . .
H33A H -0.0471 0.6833 0.2341 0.060 Uiso 1 1 calc R . .
H33B H -0.0799 0.8164 0.2099 0.060 Uiso 1 1 calc R . .
H33C H -0.1434 0.7745 0.2895 0.060 Uiso 1 1 calc R . .
C34 C 0.06306(18) 0.74539(15) 0.27424(10) 0.0400(4) Uani 1 1 d . . .
H34 H 0.0752 0.6864 0.3166 0.048 Uiso 1 1 calc R . .
C35 C 0.0380(2) 0.85973(17) 0.29749(13) 0.0578(6) Uani 1 1 d . . .
H35A H -0.0455 0.8816 0.3352 0.069 Uiso 1 1 calc R . .
H35B H 0.0272 0.9185 0.2564 0.069 Uiso 1 1 calc R . .
H35C H 0.1163 0.8522 0.3157 0.069 Uiso 1 1 calc R . .
C36 C 0.28070(16) 0.29766(15) 0.13065(8) 0.0286(3) Uani 1 1 d . . .
C37 C 0.20195(17) 0.39186(16) 0.08915(8) 0.0327(4) Uani 1 1 d . . .
C38 C 0.2068(2) 0.38042(19) 0.01920(9) 0.0437(5) Uani 1 1 d . . .
H38 H 0.1544 0.4438 -0.0089 0.052 Uiso 1 1 calc R . .
C39 C 0.2859(2) 0.2792(2) -0.01017(9) 0.0511(5) Uani 1 1 d . . .
H39 H 0.2890 0.2732 -0.0582 0.061 Uiso 1 1 calc R . .
C40 C 0.3597(2) 0.18764(19) 0.03053(9) 0.0452(5) Uani 1 1 d . . .
H40 H 0.4133 0.1180 0.0100 0.054 Uiso 1 1 calc R . .
C41 C 0.35939(18) 0.19243(16) 0.10129(8) 0.0349(4) Uani 1 1 d . . .
C42 C 0.3970(2) -0.01387(19) 0.14697(12) 0.0546(5) Uani 1 1 d . . .
H42A H 0.4504 -0.0806 0.1754 0.065 Uiso 1 1 calc R . .
H42B H 0.4127 -0.0328 0.0986 0.065 Uiso 1 1 calc R . .
H42C H 0.2993 0.0084 0.1695 0.065 Uiso 1 1 calc R . .
C43 C 0.44188(19) 0.08503(16) 0.14296(10) 0.0401(4) Uani 1 1 d . . .
H43 H 0.4242 0.1026 0.1929 0.048 Uiso 1 1 calc R . .
C44 C 0.5961(2) 0.0496(2) 0.11189(13) 0.0603(6) Uani 1 1 d . . .
H44A H 0.6235 0.1135 0.1099 0.072 Uiso 1 1 calc R . .
H44B H 0.6172 0.0284 0.0636 0.072 Uiso 1 1 calc R . .
H44C H 0.6462 -0.0158 0.1423 0.072 Uiso 1 1 calc R . .
C45 C -0.03549(19) 0.4941(2) 0.15354(10) 0.0470(5) Uani 1 1 d . . .
H45A H -0.0250 0.4234 0.1859 0.056 Uiso 1 1 calc R . .
H45B H -0.0771 0.4945 0.1152 0.056 Uiso 1 1 calc R . .
H45C H -0.0946 0.5597 0.1803 0.056 Uiso 1 1 calc R . .
C46 C 0.10558(17) 0.50138(16) 0.12113(9) 0.0353(4) Uani 1 1 d . . .
H46 H 0.1420 0.5068 0.1611 0.042 Uiso 1 1 calc R . .
C47 C 0.0925(2) 0.60970(19) 0.06923(11) 0.0518(5) Uani 1 1 d . . .
H47A H 0.1838 0.6117 0.0478 0.062 Uiso 1 1 calc R . .
H47B H 0.0359 0.6767 0.0951 0.062 Uiso 1 1 calc R . .
H47C H 0.0493 0.6102 0.0316 0.062 Uiso 1 1 calc R . .
C1S C 0.0289(2) -0.03904(18) -0.02943(11) 0.0497(5) Uani 1 1 d . . .
H1SA H 0.0564 0.0041 -0.0751 0.060 Uiso 1 1 calc R . .
H1SB H 0.1127 -0.1031 -0.0188 0.060 Uiso 1 1 calc R . .
C2S C -0.0683(2) -0.08775(18) -0.03931(11) 0.0489(5) Uani 1 1 d . . .
H2SA H -0.0941 -0.1327 0.0059 0.059 Uiso 1 1 calc R . .
H2SB H -0.1530 -0.0239 -0.0490 0.059 Uiso 1 1 calc R . .
C3S C -0.0102(2) -0.1631(2) -0.09913(12) 0.0610(6) Uani 1 1 d . . .
H3SA H -0.0790 -0.1907 -0.1025 0.073 Uiso 1 1 calc R . .
H3SB H 0.0719 -0.2282 -0.0893 0.073 Uiso 1 1 calc R . .
H3SC H 0.0141 -0.1191 -0.1444 0.073 Uiso 1 1 calc R . .

loop_
_atom_site_aniso_label
_atom_site_aniso_U_11
_atom_site_aniso_U_22
_atom_site_aniso_U_33
_atom_site_aniso_U_23
_atom_site_aniso_U_13
_atom_site_aniso_U_12
Sc 0.02225(15) 0.02152(15) 0.02180(14) -0.00280(11) -0.00562(10) -0.00829(11)
Cl 0.0263(2) 0.0480(3) 0.0446(2) -0.0108(2) -0.00084(17) -0.00714(19)
N1 0.0251(6) 0.0213(6) 0.0201(6) -0.0024(5) -0.0053(5) -0.0091(5)
N2 0.0274(7) 0.0201(6) 0.0256(6) -0.0023(5) -0.0050(5) -0.0098(5)
N3 0.0302(7) 0.0320(7) 0.0237(6) -0.0055(5) -0.0084(5) -0.0103(6)
C1 0.0329(8) 0.0206(7) 0.0330(8) -0.0060(6) -0.0087(7) -0.0086(6)
C2 0.0419(9) 0.0269(8) 0.0239(7) -0.0075(6) -0.0087(7) -0.0102(7)
C3 0.0268(8) 0.0254(8) 0.0223(7) -0.0021(6) -0.0075(6) -0.0082(6)
C4 0.0568(12) 0.0323(9) 0.0483(10) -0.0064(8) -0.0214(9) -0.0220(9)
C5 0.0978(18) 0.0452(12) 0.0600(13) -0.0206(11) -0.0164(12) -0.0367(12)
C6 0.0706(15) 0.0564(13) 0.0726(14) 0.0013(11) -0.0409(12) -0.0351(12)
C7 0.0608(13) 0.0372(10) 0.0645(13) -0.0051(9) -0.0215(10) -0.0309(10)
C8 0.0415(9) 0.0319(9) 0.0208(7) -0.0025(6) -0.0073(7) -0.0114(7)
C9 0.0486(11) 0.0585(13) 0.0277(9) 0.0033(9) -0.0026(8) -0.0195(10)
C10 0.0663(13) 0.0363(10) 0.0245(8) 0.0062(7) -0.0143(8) -0.0192(9)
C11 0.0647(13) 0.0462(11) 0.0280(8) -0.0010(8) -0.0206(9) -0.0182(10)
C12 0.0336(8) 0.0219(7) 0.0206(7) -0.0001(6) -0.0091(6) -0.0106(6)
C13 0.0426(10) 0.0284(8) 0.0284(8) 0.0014(7) -0.0117(7) -0.0185(7)
C14 0.0615(12) 0.0269(9) 0.0474(10) 0.0019(8) -0.0225(9) -0.0235(9)
C15 0.0613(13) 0.0215(8) 0.0557(11) -0.0037(8) -0.0248(10) -0.0095(8)
C16 0.0395(10) 0.0276(9) 0.0454(10) -0.0048(8) -0.0169(8) -0.0021(7)
C17 0.0345(9) 0.0244(8) 0.0289(8) -0.0012(6) -0.0114(7) -0.0081(7)
C18 0.0409(11) 0.0492(12) 0.0567(12) 0.0013(10) -0.0047(9) -0.0150(9)
C19 0.0262(8) 0.0303(9) 0.0506(10) -0.0064(8) -0.0097(7) -0.0069(7)
C20 0.0526(13) 0.0744(16) 0.0604(13) -0.0113(12) -0.0177(10) -0.0350(12)
C21 0.0667(15) 0.0793(17) 0.0506(12) 0.0075(11) -0.0067(10) -0.0522(14)
C22 0.0419(10) 0.0399(10) 0.0441(10) -0.0024(8) -0.0060(8) -0.0278(8)
C23 0.0470(11) 0.0547(12) 0.0563(12) 0.0026(10) -0.0174(9) -0.0321(10)
C24 0.0300(8) 0.0245(8) 0.0311(8) 0.0004(6) -0.0080(6) -0.0146(6)
C25 0.0332(9) 0.0264(8) 0.0395(9) 0.0005(7) -0.0075(7) -0.0110(7)
C26 0.0400(10) 0.0299(9) 0.0509(11) 0.0087(8) -0.0125(8) -0.0105(8)
C27 0.0449(11) 0.0408(10) 0.0426(10) 0.0149(8) -0.0115(8) -0.0212(9)
C28 0.0349(9) 0.0426(10) 0.0355(9) 0.0036(8) -0.0035(7) -0.0198(8)
C29 0.0289(8) 0.0298(8) 0.0335(8) 0.0009(7) -0.0076(6) -0.0150(7)
C30 0.0380(10) 0.0479(11) 0.0453(10) -0.0114(9) 0.0029(8) -0.0184(9)
C31 0.0274(8) 0.0333(9) 0.0357(8) -0.0002(7) -0.0005(7) -0.0139(7)
C32 0.0308(10) 0.0463(11) 0.0601(12) -0.0035(10) -0.0117(9) -0.0125(8)
C33 0.0352(10) 0.0387(11) 0.0623(13) -0.0036(10) -0.0019(9) -0.0066(8)
C34 0.0385(10) 0.0248(8) 0.0444(10) -0.0010(8) -0.0033(8) -0.0048(7)
C35 0.0592(14) 0.0328(10) 0.0691(14) -0.0128(10) -0.0062(11) -0.0069(9)
C36 0.0284(8) 0.0408(9) 0.0236(7) -0.0047(7) -0.0024(6) -0.0213(7)
C37 0.0335(9) 0.0491(10) 0.0254(7) -0.0011(7) -0.0072(7) -0.0263(8)
C38 0.0515(11) 0.0652(13) 0.0263(8) 0.0032(9) -0.0141(8) -0.0338(10)
C39 0.0659(14) 0.0808(16) 0.0223(8) -0.0104(9) -0.0065(8) -0.0427(12)
C40 0.0533(12) 0.0618(13) 0.0309(9) -0.0178(9) 0.0015(8) -0.0324(10)
C41 0.0375(9) 0.0474(10) 0.0267(8) -0.0109(7) 0.0000(7) -0.0240(8)
C42 0.0668(14) 0.0479(12) 0.0523(12) -0.0130(10) -0.0051(10) -0.0263(11)
C43 0.0439(10) 0.0410(10) 0.0353(9) -0.0177(8) -0.0015(8) -0.0139(8)
C44 0.0469(12) 0.0619(14) 0.0673(14) -0.0175(12) -0.0069(11) -0.0143(11)
C45 0.0364(10) 0.0657(14) 0.0431(10) -0.0032(10) -0.0113(8) -0.0229(10)
C46 0.0338(9) 0.0453(10) 0.0315(8) 0.0035(7) -0.0152(7) -0.0180(8)
C47 0.0542(12) 0.0509(12) 0.0495(11) 0.0110(10) -0.0184(9) -0.0221(10)
C1S 0.0374(10) 0.0518(12) 0.0532(11) 0.0018(10) -0.0097(9) -0.0139(9)
C2S 0.0379(11) 0.0486(12) 0.0526(11) 0.0004(10) -0.0059(9) -0.0142(9)
C3S 0.0496(13) 0.0686(15) 0.0611(13) -0.0143(12) -0.0003(10) -0.0227(11)

loop_
_geom_bond_atom_site_label_1
_geom_bond_atom_site_label_2
_geom_bond_distance
_geom_bond_site_symmetry_2
_geom_bond_publ_flag
Sc N3 2.0131(13) . ?
Sc N1 2.0622(12) . ?
Sc N2 2.1647(13) . ?
Sc Cl 2.3692(5) . ?
N1 C3 1.3696(18) . ?
N1 C12 1.4373(19) . ?
N2 C1 1.316(2) . ?
N2 C24 1.4547(19) . ?
N3 C36 1.4059(19) . ?
C1 C2 1.437(2) . ?
C1 C4 1.564(2) . ?
C2 C3 1.386(2) . ?
C3 C8 1.563(2) . ?
C4 C7 1.537(3) . ?
C4 C6 1.547(3) . ?
C4 C5 1.552(3) . ?
C8 C9 1.536(3) . ?
C8 C10 1.538(2) . ?
C8 C11 1.545(2) . ?
C12 C17 1.411(2) . ?
C12 C13 1.415(2) . ?
C13 C14 1.398(2) . ?
C13 C22 1.520(3) . ?
C14 C15 1.380(3) . ?
C15 C16 1.378(3) . ?
C16 C17 1.395(2) . ?
C17 C19 1.528(2) . ?
C18 C19 1.527(3) . ?
C19 C20 1.528(3) . ?
C21 C22 1.541(3) . ?
C22 C23 1.531(3) . ?
C24 C29 1.406(2) . ?
C24 C25 1.413(2) . ?
C25 C26 1.392(2) . ?
C25 C34 1.533(2) . ?
C26 C27 1.382(3) . ?
C27 C28 1.374(3) . ?
C28 C29 1.398(2) . ?
C29 C31 1.519(2) . ?
C30 C31 1.532(2) . ?
C31 C32 1.533(2) . ?
C33 C34 1.534(3) . ?
C34 C35 1.533(3) . ?
C36 C37 1.414(2) . ?
C36 C41 1.419(2) . ?
C37 C38 1.394(2) . ?
C37 C46 1.512(3) . ?
C38 C39 1.379(3) . ?
C39 C40 1.366(3) . ?
C40 C41 1.400(2) . ?
C41 C43 1.521(3) . ?
C42 C43 1.529(3) . ?
C43 C44 1.530(3) . ?
C45 C46 1.532(2) . ?
C46 C47 1.528(3) . ?
C1S C2S 1.513(3) . ?
C1S C1S 1.519(4) 2 ?
C2S C3S 1.511(3) . ?
